data_7118337
loop_
_publ_author_name
'Ikezawa, Takahiro'
'Mutoh, Katsuya'
'Kobayashi, Yoichi'
'Abe, Jiro'

_publ_section_title
;
 Thiophene-substituted phenoxyl-imidazolyl radical complexes with high
 photosensitivity.
;
_journal_issue 12
_journal_name_full 'Chemical communications (Cambridge, England)'
_journal_page_first 2465
_journal_page_last 2468
_journal_paper_doi 10.1039/c5cc10133f
_journal_volume 52
_journal_year 2016
_chemical_formula_sum 'C33 H32 N2 O S'
_chemical_formula_weight 504.66
_chemical_properties_physical Photo-sensitive
_space_group_crystal_system triclinic
_space_group_IT_number 2
_space_group_name_Hall '-P 1'
_space_group_name_H-M_alt 'P -1'
_symmetry_space_group_name_Hall '-P 1'
_symmetry_space_group_name_H-M 'P -1'
_atom_sites_solution_hydrogens geom
_atom_sites_solution_primary direct
_atom_sites_solution_secondary difmap
_audit_update_record
;
2015-11-21 deposited with the CCDC.
2016-01-04 downloaded from the CCDC.
;
_cell_angle_alpha 67.834(7)
_cell_angle_beta 89.295(8)
_cell_angle_gamma 70.014(8)
_cell_formula_units_Z 4
_cell_length_a 11.580(6)
_cell_length_b 14.496(8)
_cell_length_c 18.428(10)
_cell_measurement_reflns_used 2337
_cell_measurement_temperature 90.0
_cell_measurement_theta_max 23.4002
_cell_measurement_theta_min 2.3106
_cell_volume 2668(2)
_computing_cell_refinement 'SAINT V8.32B (Bruker AXS Inc., 2013)'
_computing_data_collection 'Bruker SMART APEXII'
_computing_data_reduction 'SAINT V8.32B (Bruker AXS Inc., 2013)'
_computing_molecular_graphics 'XSHELL V6.3.1 (Bruker AXS)'
_computing_publication_material 'Generate Report (Bruker AXS)'
_computing_structure_refinement 'SHELXL-2013 (Sheldrick, 2013)'
_diffrn_ambient_temperature 90.0
_diffrn_detector_area_resol_mean 8.3333
_diffrn_measured_fraction_theta_full 0.971
_diffrn_measured_fraction_theta_max 0.971
_diffrn_measurement_device_type 'Bruker D8 goniometer'
_diffrn_measurement_method 'omega scans'
_diffrn_radiation_monochromator graphite
_diffrn_radiation_type MoK\a
_diffrn_radiation_wavelength 0.71073
_diffrn_reflns_av_R_equivalents 0.0449
_diffrn_reflns_limit_h_max 7
_diffrn_reflns_limit_h_min -13
_diffrn_reflns_limit_k_max 16
_diffrn_reflns_limit_k_min -16
_diffrn_reflns_limit_l_max 21
_diffrn_reflns_limit_l_min -20
_diffrn_reflns_number 12029
_diffrn_reflns_theta_full 24.61
_diffrn_reflns_theta_max 24.61
_diffrn_reflns_theta_min 1.20
_diffrn_source 'sealed tube'
_exptl_absorpt_coefficient_mu 0.150
_exptl_absorpt_correction_T_max 1.00
_exptl_absorpt_correction_T_min 0.79
_exptl_absorpt_correction_type empirical
_exptl_absorpt_process_details 'SADABS Sheldrick 1996'
_exptl_crystal_colour colorless
_exptl_crystal_density_diffrn 1.256
_exptl_crystal_density_method 'not measured'
_exptl_crystal_description block
_exptl_crystal_F_000 1072
_exptl_crystal_preparation 'photochromic compound'
_exptl_crystal_recrystallization_method 'Re-crystallisation from solvent: dichloromethane / hexane'
_exptl_crystal_size_max 0.020
_exptl_crystal_size_mid 0.010
_exptl_crystal_size_min 0.010
_refine_diff_density_max 1.021
_refine_diff_density_min -0.441
_refine_ls_extinction_method none
_refine_ls_goodness_of_fit_ref 1.011
_refine_ls_hydrogen_treatment mixed
_refine_ls_matrix_type full
_refine_ls_number_parameters 679
_refine_ls_number_reflns 8730
_refine_ls_number_restraints 0
_refine_ls_restrained_S_all 1.011
_refine_ls_R_factor_all 0.1298
_refine_ls_R_factor_gt 0.0873
_refine_ls_shift/su_max 0.000
_refine_ls_shift/su_mean 0.000
_refine_ls_structure_factor_coef Fsqd
_refine_ls_weighting_details 'w=1/[\s^2^(Fo^2^)+(0.1332P)^2^+6.0052P] where P=(Fo^2^+2Fc^2^)/3'
_refine_ls_weighting_scheme calc
_refine_ls_wR_factor_gt 0.2270
_refine_ls_wR_factor_ref 0.2555
_reflns_number_gt 5731
_reflns_number_total 8730
_reflns_threshold_expression 'I > 2\s(I)'
_cod_data_source_file c5cc10133f2.cif
_cod_data_source_block I
_cod_depositor_comments 'Adding full bibliography for 7118336--7118338.cif.'
_cod_original_cell_volume 2668.(3)
_cod_database_code 7118337

loop_
_space_group_symop_operation_xyz
'x, y, z'
'-x, -y, -z'

loop_
_atom_site_type_symbol
_atom_site_label
_atom_site_fract_x
_atom_site_fract_y
_atom_site_fract_z
_atom_site_U_iso_or_equiv
_atom_site_adp_type
_atom_site_calc_flag
_atom_site_refinement_flags_adp
_atom_site_refinement_flags_posn
_atom_site_occupancy
S S2 0.71612(12) 0.69427(11) 0.12312(8) 0.0248(3) Uani d . . 1
S S1 -0.21410(12) 0.31209(11) 0.44979(8) 0.0243(3) Uani d . . 1
N N1 0.0834(3) 0.0623(3) 0.5722(2) 0.0182(9) Uani d . . 1
N N4 0.4151(4) 0.9376(3) 0.1082(2) 0.0184(9) Uani d . . 1
O O1 0.3297(4) 0.5781(3) 0.1790(2) 0.0306(9) Uani d . . 1
N N2 0.0223(4) -0.0747(3) 0.6307(2) 0.0191(9) Uani d . . 1
N N3 0.4709(4) 1.0760(3) 0.0882(2) 0.0208(9) Uani d . . 1
C C8 -0.0111(4) 0.0244(4) 0.5828(3) 0.0178(11) Uani d . . 1
C C9 0.6217(4) 0.8905(4) 0.1002(3) 0.0198(11) Uani d . . 1
C C10 0.3463(5) 1.1020(4) 0.0995(3) 0.0200(11) Uani d . . 1
C C11 0.3608(5) 0.0358(4) 0.5685(3) 0.0224(11) Uani d . . 1
H H11 0.3257 0.0513 0.517 0.027 Uiso calc U R 1
C C12 0.3110(4) 1.0159(4) 0.1134(3) 0.0199(11) Uani d . . 1
C C13 0.1483(4) -0.1046(4) 0.6577(3) 0.0192(11) Uani d . . 1
C C14 0.1858(4) -0.0190(4) 0.6228(3) 0.0194(11) Uani d . . 1
C C15 0.5071(4) 0.9779(4) 0.0956(3) 0.0173(11) Uani d . . 1
C C16 0.4298(4) 0.7654(4) 0.2074(3) 0.0229(12) Uani d . . 1
H H16 0.4523 0.7828 0.2487 0.027 Uiso calc U R 1
C C17 -0.0926(4) 0.2019(4) 0.5080(3) 0.0191(11) Uani d . . 1
C C18 0.1402(4) 0.9592(4) 0.0907(3) 0.0206(11) Uani d . . 1
H H18 0.1741 0.9497 0.0456 0.025 Uiso calc U R 1
C C19 0.1374(4) 0.2929(4) 0.5577(3) 0.0179(10) Uani d . . 1
C C20 0.0727(4) 0.2295(4) 0.5767(3) 0.0204(11) Uani d . . 1
H H20 0.0422 0.2153 0.6262 0.024 Uiso calc U R 1
C C21 0.5918(5) 0.8023(4) 0.1199(3) 0.0216(11) Uani d . . 1
C C22 0.8070(5) 0.7700(4) 0.1010(3) 0.0235(12) Uani d . . 1
H H22 0.8928 0.7419 0.097 0.028 Uiso calc U R 1
O O2 0.2206(5) 0.3931(4) 0.4536(2) 0.0485(12) Uani d . . 1
C C24 -0.2501(5) 0.1352(4) 0.5160(3) 0.0228(12) Uani d . . 1
H H24 -0.2883 0.0835 0.532 0.027 Uiso calc U R 1
C C25 0.4555(4) 0.8225(4) 0.1262(3) 0.0177(11) Uani d . . 1
C C26 0.3447(5) -0.2611(4) 0.7205(3) 0.0247(12) Uani d . . 1
H H26 0.3905 -0.221 0.6891 0.03 Uiso calc U R 1
C C27 0.0445(4) 0.1788(4) 0.5260(3) 0.0181(11) Uani d . . 1
C C28 0.2758(5) 1.2093(4) 0.0948(3) 0.0206(11) Uani d . . 1
C C29 0.4015(4) 0.8022(4) 0.0635(3) 0.0171(10) Uani d . . 1
H H29 0.4027 0.8447 0.0099 0.021 Uiso calc U R 1
C C30 0.2992(4) 0.7087(4) 0.0117(3) 0.0217(11) Uani d . . 1
C C31 0.5199(5) 0.0298(4) 0.6513(3) 0.0263(12) Uani d . . 1
H H31 0.5938 0.0422 0.6576 0.032 Uiso calc U R 1
C C32 0.1000(4) 0.2024(4) 0.4502(3) 0.0182(11) Uani d . . 1
H H32 0.0921 0.1667 0.4178 0.022 Uiso calc U R 1
C C33 0.2159(5) -0.2133(4) 0.7135(3) 0.0220(11) Uani d . . 1
C C34 0.3358(5) 1.2716(4) 0.1058(3) 0.0241(12) Uani d . . 1
H H34 0.4237 1.2435 0.1171 0.029 Uiso calc U R 1
C C35 0.0360(5) 0.9907(4) 0.2185(3) 0.0275(12) Uani d . . 1
H H35 0 1.002 0.2625 0.033 Uiso calc U R 1
C C36 0.1415(5) 1.0136(4) 0.1977(3) 0.0260(12) Uani d . . 1
H H36 0.1768 1.0409 0.2274 0.031 Uiso calc U R 1
C C37 -0.1229(4) 0.1137(4) 0.5381(3) 0.0201(11) Uani d . . 1
C C38 0.1717(5) 0.3361(4) 0.6143(3) 0.0218(11) Uani d . . 1
C C39 0.3516(4) 0.7281(4) 0.0782(3) 0.0179(11) Uani d . . 1
C C40 0.2097(5) 0.2952(4) 0.3462(3) 0.0244(12) Uani d . . 1
C C41 0.3464(5) 0.6408(4) 0.3086(3) 0.0247(12) Uani d . . 1
C C42 0.3418(5) -0.4252(5) 0.8168(3) 0.0307(13) Uani d . . 1
H H42 0.3847 -0.4975 0.8518 0.037 Uiso calc U R 1
C C43 0.3498(5) 0.6593(4) 0.1622(3) 0.0225(11) Uani d . . 1
C C44 0.1781(5) 0.3231(4) 0.4775(3) 0.0269(12) Uani d . . 1
C C45 -0.0171(5) 0.9516(4) 0.1760(3) 0.0260(12) Uani d . . 1
H H45 -0.0896 0.9363 0.1904 0.031 Uiso calc U R 1
C C46 -0.3077(5) 0.2382(4) 0.4697(3) 0.0248(12) Uani d . . 1
H H46 -0.3933 0.2681 0.4495 0.03 Uiso calc U R 1
C C47 0.1949(5) 0.2241(5) 0.3064(3) 0.0278(12) Uani d . . 1
H H47A 0.1068 0.2363 0.297 0.042 Uiso calc U R 1
H H47B 0.2402 0.149 0.3407 0.042 Uiso calc U R 1
H H47C 0.2282 0.2415 0.2559 0.042 Uiso calc U R 1
C C48 0.3035(4) -0.0050(4) 0.6330(3) 0.0196(11) Uani d . . 1
C C49 0.0357(4) 0.9350(4) 0.1127(3) 0.0216(11) Uani d . . 1
H H49 0.0003 0.9068 0.0838 0.026 Uiso calc U R 1
C C50 0.7473(5) 0.8721(4) 0.0898(3) 0.0230(12) Uani d . . 1
H H50 0.7841 0.9247 0.0768 0.028 Uiso calc U R 1
C C51 0.1458(5) 1.2529(4) 0.0789(3) 0.0256(12) Uani d . . 1
H H51 0.102 1.2118 0.0714 0.031 Uiso calc U R 1
C C52 0.3780(4) 0.6927(4) 0.2258(3) 0.0192(11) Uani d . . 1
C C53 0.3580(5) -0.0289(4) 0.7075(3) 0.0272(12) Uani d . . 1
H H53 0.3203 -0.0566 0.7526 0.033 Uiso calc U R 1
C C54 0.1593(4) 0.2697(4) 0.4258(3) 0.0188(11) Uani d . . 1
C C55 0.4056(5) -0.3644(4) 0.7715(3) 0.0287(13) Uani d . . 1
H H55 0.4933 -0.3948 0.776 0.034 Uiso calc U R 1
C C56 0.1433(6) 1.4154(5) 0.0855(3) 0.0327(13) Uani d . . 1
H H56 0.0987 1.4853 0.0828 0.039 Uiso calc U R 1
C C57 0.1961(4) 0.9972(4) 0.1340(3) 0.0196(11) Uani d . . 1
C C58 0.4671(4) 0.0542(4) 0.5776(3) 0.0244(12) Uani d . . 1
H H58 0.5038 0.084 0.5326 0.029 Uiso calc U R 1
C C59 0.0820(5) 1.3541(4) 0.0741(3) 0.0283(12) Uani d . . 1
H H59 -0.0059 1.3827 0.0629 0.034 Uiso calc U R 1
C C60 0.2139(5) -0.3790(5) 0.8103(3) 0.0303(13) Uani d . . 1
H H60 0.1682 -0.4202 0.8404 0.036 Uiso calc U R 1
C C61 0.3898(5) 0.6036(4) 0.0105(3) 0.0289(13) Uani d . . 1
H H61A 0.3953 0.5444 0.0606 0.043 Uiso calc U R 1
H H61B 0.4719 0.6082 0.0033 0.043 Uiso calc U R 1
H H61C 0.36 0.5911 -0.0333 0.043 Uiso calc U R 1
C C62 0.2106(5) 0.6517(5) 0.3027(3) 0.0309(13) Uani d . . 1
H H62A 0.1977 0.6137 0.2713 0.046 Uiso calc U R 1
H H62B 0.1579 0.7275 0.2773 0.046 Uiso calc U R 1
H H62C 0.1893 0.6208 0.3559 0.046 Uiso calc U R 1
C C63 0.2878(5) 0.7974(4) -0.0682(3) 0.0281(13) Uani d . . 1
H H63A 0.2559 0.782 -0.1096 0.042 Uiso calc U R 1
H H63B 0.3695 0.8019 -0.0779 0.042 Uiso calc U R 1
H H63C 0.2307 0.8656 -0.0687 0.042 Uiso calc U R 1
C C64 0.1539(5) -0.2753(4) 0.7613(3) 0.0253(12) Uani d . . 1
H H64 0.0667 -0.2441 0.7595 0.03 Uiso calc U R 1
C C65 0.1718(5) 0.7028(5) 0.0244(4) 0.0330(14) Uani d . . 1
H H65A 0.1155 0.77 0.0259 0.05 Uiso calc U R 1
H H65B 0.1779 0.6435 0.0746 0.05 Uiso calc U R 1
H H65C 0.1397 0.6912 -0.019 0.05 Uiso calc U R 1
C C66 0.3116(5) 0.3100(6) 0.6235(4) 0.0427(16) Uani d . . 1
H H66A 0.3359 0.3456 0.5724 0.064 Uiso calc U R 1
H H66B 0.3551 0.2325 0.6422 0.064 Uiso calc U R 1
H H66C 0.3336 0.3351 0.6619 0.064 Uiso calc U R 1
C C67 0.4668(5) -0.0128(5) 0.7167(3) 0.0298(13) Uani d . . 1
H H67 0.5048 -0.0311 0.7681 0.036 Uiso calc U R 1
C C68 0.2718(5) 1.3721(4) 0.1007(3) 0.0306(13) Uani d . . 1
H H68 0.3156 1.4135 0.1078 0.037 Uiso calc U R 1
C C69 0.1400(6) 0.2841(6) 0.6961(3) 0.0433(17) Uani d . . 1
H H69A 0.1673 0.3104 0.732 0.065 Uiso calc U R 1
H H69B 0.1822 0.2063 0.7157 0.065 Uiso calc U R 1
H H69C 0.0502 0.3018 0.6936 0.065 Uiso calc U R 1
C C70 0.3612(6) 0.6989(5) 0.3597(3) 0.0341(14) Uani d . . 1
H H70A 0.3367 0.6672 0.4117 0.051 Uiso calc U R 1
H H70B 0.3084 0.7747 0.3341 0.051 Uiso calc U R 1
H H70C 0.448 0.6921 0.3661 0.051 Uiso calc U R 1
C C71 0.3489(5) 0.2729(6) 0.3578(4) 0.0400(16) Uani d . . 1
H H71A 0.3802 0.2864 0.3066 0.06 Uiso calc U R 1
H H71B 0.3926 0.1982 0.3937 0.06 Uiso calc U R 1
H H71C 0.3628 0.32 0.3805 0.06 Uiso calc U R 1
C C72 0.4309(6) 0.5238(5) 0.3472(3) 0.0407(15) Uani d . . 1
H H72A 0.4187 0.4858 0.3156 0.061 Uiso calc U R 1
H H72B 0.4109 0.4917 0.4006 0.061 Uiso calc U R 1
H H72C 0.5175 0.5185 0.3503 0.061 Uiso calc U R 1
C C73 0.1056(6) 0.4553(5) 0.5858(4) 0.0454(17) Uani d . . 1
H H73A 0.1289 0.4908 0.5342 0.068 Uiso calc U R 1
H H73B 0.129 0.4803 0.6238 0.068 Uiso calc U R 1
H H73C 0.0158 0.4724 0.5807 0.068 Uiso calc U R 1
C C74 0.1385(6) 0.4104(5) 0.2924(3) 0.0418(16) Uani d . . 1
H H74A 0.1705 0.427 0.2414 0.063 Uiso calc U R 1
H H74B 0.1483 0.4573 0.3168 0.063 Uiso calc U R 1
H H74C 0.0504 0.4217 0.2842 0.063 Uiso calc U R 1

loop_
_atom_site_aniso_label
_atom_site_aniso_U_11
_atom_site_aniso_U_22
_atom_site_aniso_U_33
_atom_site_aniso_U_12
_atom_site_aniso_U_13
_atom_site_aniso_U_23
S2 0.0189(7) 0.0403(8) 0.0239(7) -0.0131(6) 0.0084(5) -0.0200(6)
S1 0.0177(7) 0.0389(8) 0.0222(7) -0.0117(6) 0.0058(5) -0.0173(6)
N1 0.009(2) 0.036(3) 0.021(2) -0.0142(18) 0.0070(17) -0.019(2)
N4 0.013(2) 0.034(2) 0.017(2) -0.0139(18) 0.0075(17) -0.0162(19)
O1 0.040(2) 0.034(2) 0.028(2) -0.0219(19) 0.0129(18) -0.0160(18)
N2 0.018(2) 0.037(3) 0.018(2) -0.0159(19) 0.0114(17) -0.022(2)
N3 0.019(2) 0.038(3) 0.014(2) -0.018(2) 0.0063(17) -0.0135(19)
C8 0.015(2) 0.033(3) 0.018(3) -0.016(2) 0.007(2) -0.018(2)
C9 0.016(3) 0.043(3) 0.012(2) -0.018(2) 0.005(2) -0.017(2)
C10 0.023(3) 0.037(3) 0.009(2) -0.018(2) 0.005(2) -0.012(2)
C11 0.020(3) 0.034(3) 0.022(3) -0.013(2) 0.007(2) -0.018(2)
C12 0.017(3) 0.036(3) 0.012(2) -0.010(2) 0.004(2) -0.015(2)
C13 0.019(3) 0.031(3) 0.019(3) -0.012(2) 0.010(2) -0.019(2)
C14 0.020(3) 0.030(3) 0.016(3) -0.009(2) 0.007(2) -0.018(2)
C15 0.013(2) 0.037(3) 0.015(3) -0.019(2) 0.0068(19) -0.015(2)
C16 0.018(3) 0.036(3) 0.017(3) -0.007(2) 0.004(2) -0.016(2)
C17 0.021(3) 0.034(3) 0.015(2) -0.015(2) 0.007(2) -0.019(2)
C18 0.016(3) 0.037(3) 0.018(3) -0.011(2) 0.007(2) -0.019(2)
C19 0.018(3) 0.025(3) 0.016(3) -0.009(2) 0.003(2) -0.013(2)
C20 0.017(3) 0.037(3) 0.013(2) -0.013(2) 0.005(2) -0.015(2)
C21 0.020(3) 0.039(3) 0.016(3) -0.013(2) 0.007(2) -0.021(2)
C22 0.015(3) 0.045(4) 0.017(3) -0.014(2) 0.003(2) -0.016(2)
O2 0.085(4) 0.064(3) 0.033(2) -0.059(3) 0.029(2) -0.030(2)
C24 0.020(3) 0.042(3) 0.021(3) -0.018(2) 0.010(2) -0.022(3)
C25 0.011(2) 0.036(3) 0.017(3) -0.014(2) 0.0067(19) -0.017(2)
C26 0.028(3) 0.033(3) 0.020(3) -0.013(2) 0.012(2) -0.017(2)
C27 0.014(2) 0.034(3) 0.017(3) -0.013(2) 0.007(2) -0.017(2)
C28 0.024(3) 0.035(3) 0.013(2) -0.016(2) 0.008(2) -0.016(2)
C29 0.016(2) 0.027(3) 0.016(2) -0.008(2) 0.0059(19) -0.016(2)
C30 0.016(3) 0.034(3) 0.028(3) -0.012(2) 0.008(2) -0.023(2)
C31 0.012(2) 0.048(3) 0.033(3) -0.015(2) 0.007(2) -0.027(3)
C32 0.012(2) 0.031(3) 0.020(3) -0.011(2) 0.005(2) -0.015(2)
C33 0.023(3) 0.038(3) 0.019(3) -0.018(2) 0.009(2) -0.020(2)
C34 0.026(3) 0.036(3) 0.023(3) -0.020(2) 0.007(2) -0.018(2)
C35 0.021(3) 0.049(4) 0.021(3) -0.014(3) 0.010(2) -0.021(3)
C36 0.025(3) 0.046(3) 0.022(3) -0.018(3) 0.008(2) -0.024(3)
C37 0.020(3) 0.037(3) 0.018(3) -0.014(2) 0.010(2) -0.022(2)
C38 0.021(3) 0.036(3) 0.019(3) -0.014(2) 0.005(2) -0.019(2)
C39 0.012(2) 0.030(3) 0.022(3) -0.010(2) 0.007(2) -0.020(2)
C40 0.026(3) 0.040(3) 0.018(3) -0.019(2) 0.014(2) -0.017(2)
C41 0.024(3) 0.039(3) 0.021(3) -0.020(2) 0.014(2) -0.015(2)
C42 0.042(4) 0.031(3) 0.021(3) -0.015(3) 0.004(3) -0.012(2)
C43 0.020(3) 0.028(3) 0.025(3) -0.010(2) 0.007(2) -0.015(2)
C44 0.031(3) 0.042(3) 0.021(3) -0.022(3) 0.010(2) -0.020(3)
C45 0.014(3) 0.041(3) 0.030(3) -0.013(2) 0.008(2) -0.019(3)
C46 0.017(3) 0.044(4) 0.023(3) -0.015(2) 0.006(2) -0.021(3)
C47 0.031(3) 0.046(3) 0.023(3) -0.024(3) 0.016(2) -0.023(3)
C48 0.014(2) 0.032(3) 0.022(3) -0.013(2) 0.008(2) -0.016(2)
C49 0.012(2) 0.039(3) 0.023(3) -0.013(2) 0.004(2) -0.019(2)
C50 0.018(3) 0.047(3) 0.016(3) -0.021(3) 0.007(2) -0.017(2)
C51 0.024(3) 0.041(3) 0.019(3) -0.018(3) 0.000(2) -0.015(2)
C52 0.014(2) 0.031(3) 0.019(3) -0.010(2) 0.005(2) -0.015(2)
C53 0.020(3) 0.046(3) 0.021(3) -0.012(2) 0.007(2) -0.018(3)
C54 0.015(2) 0.031(3) 0.014(3) -0.008(2) 0.002(2) -0.014(2)
C55 0.027(3) 0.035(3) 0.031(3) -0.010(3) 0.008(2) -0.022(3)
C56 0.046(4) 0.034(3) 0.023(3) -0.013(3) 0.006(3) -0.017(3)
C57 0.014(2) 0.030(3) 0.016(3) -0.007(2) 0.004(2) -0.012(2)
C58 0.013(3) 0.042(3) 0.028(3) -0.015(2) 0.008(2) -0.020(3)
C59 0.028(3) 0.034(3) 0.026(3) -0.011(3) -0.002(2) -0.016(3)
C60 0.028(3) 0.040(3) 0.033(3) -0.020(3) 0.013(3) -0.019(3)
C61 0.029(3) 0.042(3) 0.029(3) -0.015(3) 0.006(2) -0.026(3)
C62 0.025(3) 0.049(4) 0.028(3) -0.021(3) 0.015(2) -0.020(3)
C63 0.028(3) 0.045(3) 0.023(3) -0.014(3) 0.002(2) -0.024(3)
C64 0.022(3) 0.039(3) 0.023(3) -0.015(2) 0.009(2) -0.017(3)
C65 0.023(3) 0.052(4) 0.046(4) -0.022(3) 0.011(3) -0.035(3)
C66 0.032(3) 0.074(5) 0.048(4) -0.024(3) 0.014(3) -0.048(4)
C67 0.023(3) 0.050(4) 0.025(3) -0.013(3) -0.002(2) -0.023(3)
C68 0.042(4) 0.034(3) 0.028(3) -0.023(3) 0.012(3) -0.017(3)
C69 0.055(4) 0.077(5) 0.030(3) -0.046(4) 0.015(3) -0.035(3)
C70 0.036(3) 0.059(4) 0.021(3) -0.027(3) 0.015(3) -0.022(3)
C71 0.028(3) 0.081(5) 0.030(3) -0.034(3) 0.015(3) -0.029(3)
C72 0.049(4) 0.045(4) 0.021(3) -0.016(3) 0.012(3) -0.007(3)
C73 0.060(4) 0.052(4) 0.033(4) -0.018(3) -0.008(3) -0.030(3)
C74 0.058(4) 0.048(4) 0.027(3) -0.023(3) 0.020(3) -0.019(3)

loop_
_atom_type_symbol
_atom_type_description
_atom_type_scat_dispersion_real
_atom_type_scat_dispersion_imag
_atom_type_scat_source
C C 0.0033 0.0016 'International Tables Vol C Tables 4.2.6.8 and 6.1.1.4'
H H 0.0000 0.0000 'International Tables Vol C Tables 4.2.6.8 and 6.1.1.4'
N N 0.0061 0.0033 'International Tables Vol C Tables 4.2.6.8 and 6.1.1.4'
O O 0.0106 0.0060 'International Tables Vol C Tables 4.2.6.8 and 6.1.1.4'
S S 0.1246 0.1234 'International Tables Vol C Tables 4.2.6.8 and 6.1.1.4'

loop_
_geom_angle_atom_site_label_1
_geom_angle_atom_site_label_2
_geom_angle_atom_site_label_3
_geom_angle
C21 S2 C22 90.1(3)
C17 S1 C46 90.1(3)
C8 N1 C14 106.6(4)
C8 N1 C27 114.6(4)
C14 N1 C27 137.2(4)
C15 N4 C12 106.9(4)
C15 N4 C25 115.0(4)
C12 N4 C25 137.0(4)
C8 N2 C13 104.5(4)
C15 N3 C10 104.4(4)
N2 C8 N1 113.6(4)
N2 C8 C37 139.3(4)
N1 C8 C37 106.9(4)
C21 C9 C50 113.8(5)
C21 C9 C15 106.2(4)
C50 C9 C15 139.9(5)
C12 C10 N3 110.4(4)
C12 C10 C28 130.7(5)
N3 C10 C28 118.9(4)
C58 C11 C48 121.2(5)
C58 C11 H11 119.4
C48 C11 H11 119.4
N4 C12 C10 104.8(4)
N4 C12 C57 122.2(4)
C10 C12 C57 132.9(5)
C14 C13 N2 109.9(4)
C14 C13 C33 131.1(5)
N2 C13 C33 119.0(4)
C13 C14 N1 105.2(4)
C13 C14 C48 132.2(5)
N1 C14 C48 122.6(4)
N3 C15 N4 113.4(4)
N3 C15 C9 139.4(4)
N4 C15 C9 107.0(4)
C52 C16 C25 124.5(4)
C52 C16 H16 117.7
C25 C16 H16 117.7
C37 C17 C27 113.5(4)
C37 C17 S1 112.3(4)
C27 C17 S1 133.8(4)
C49 C18 C57 120.6(4)
C49 C18 H18 119.7
C57 C18 H18 119.7
C20 C19 C44 118.7(4)
C20 C19 C38 122.5(4)
C44 C19 C38 118.8(4)
C19 C20 C27 124.7(4)
C19 C20 H20 117.7
C27 C20 H20 117.7
C9 C21 C25 114.3(4)
C9 C21 S2 111.4(4)
C25 C21 S2 133.9(4)
C50 C22 S2 114.4(4)
C50 C22 H22 122.8
S2 C22 H22 122.8
C46 C24 C37 110.4(5)
C46 C24 H24 124.8
C37 C24 H24 124.8
N4 C25 C29 111.7(4)
N4 C25 C16 109.5(4)
C29 C25 C16 114.0(4)
N4 C25 C21 97.3(4)
C29 C25 C21 109.3(4)
C16 C25 C21 113.8(4)
C55 C26 C33 120.9(5)
C55 C26 H26 119.5
C33 C26 H26 119.5
N1 C27 C20 109.3(4)
N1 C27 C32 111.1(4)
C20 C27 C32 114.0(4)
N1 C27 C17 97.5(4)
C20 C27 C17 114.5(4)
C32 C27 C17 109.3(4)
C34 C28 C51 117.9(5)
C34 C28 C10 120.5(5)
C51 C28 C10 121.7(4)
C39 C29 C25 123.8(4)
C39 C29 H29 118.1
C25 C29 H29 118.1
C63 C30 C65 108.2(4)
C63 C30 C39 111.3(4)
C65 C30 C39 110.8(4)
C63 C30 C61 108.0(4)
C65 C30 C61 110.5(4)
C39 C30 C61 108.0(4)
C58 C31 C67 120.3(5)
C58 C31 H31 119.8
C67 C31 H31 119.8
C54 C32 C27 124.1(4)
C54 C32 H32 117.9
C27 C32 H32 117.9
C64 C33 C26 117.1(5)
C64 C33 C13 120.9(5)
C26 C33 C13 122.1(5)
C68 C34 C28 121.3(5)
C68 C34 H34 119.3
C28 C34 H34 119.3
C45 C35 C36 120.6(5)
C45 C35 H35 119.7
C36 C35 H35 119.7
C35 C36 C57 120.7(5)
C35 C36 H36 119.7
C57 C36 H36 119.7
C17 C37 C24 112.9(5)
C17 C37 C8 107.3(4)
C24 C37 C8 139.8(5)
C73 C38 C69 108.3(5)
C73 C38 C19 111.6(4)
C69 C38 C19 111.3(4)
C73 C38 C66 109.2(5)
C69 C38 C66 106.5(5)
C19 C38 C66 109.9(4)
C29 C39 C43 119.1(4)
C29 C39 C30 121.9(4)
C43 C39 C30 119.0(4)
C74 C40 C47 108.5(5)
C74 C40 C54 109.2(4)
C47 C40 C54 111.0(4)
C74 C40 C71 111.1(5)
C47 C40 C71 106.4(4)
C54 C40 C71 110.6(4)
C72 C41 C70 109.5(5)
C72 C41 C62 110.7(5)
C70 C41 C62 106.9(4)
C72 C41 C52 110.2(4)
C70 C41 C52 110.3(4)
C62 C41 C52 109.2(4)
C55 C42 C60 118.8(5)
C55 C42 H42 120.6
C60 C42 H42 120.6
O1 C43 C39 121.3(5)
O1 C43 C52 120.6(5)
C39 C43 C52 118.1(4)
O2 C44 C19 120.5(5)
O2 C44 C54 120.5(5)
C19 C44 C54 118.9(4)
C49 C45 C35 119.4(5)
C49 C45 H45 120.3
C35 C45 H45 120.3
C24 C46 S1 114.2(4)
C24 C46 H46 122.9
S1 C46 H46 122.9
C40 C47 H47A 109.5
C40 C47 H47B 109.5
H47A C47 H47B 109.5
C40 C47 H47C 109.5
H47A C47 H47C 109.5
H47B C47 H47C 109.5
C53 C48 C11 118.2(4)
C53 C48 C14 120.7(4)
C11 C48 C14 121.1(4)
C45 C49 C18 120.5(4)
C45 C49 H49 119.8
C18 C49 H49 119.8
C22 C50 C9 110.2(5)
C22 C50 H50 124.9
C9 C50 H50 124.9
C59 C51 C28 120.4(5)
C59 C51 H51 119.8
C28 C51 H51 119.8
C16 C52 C43 118.3(4)
C16 C52 C41 123.0(4)
C43 C52 C41 118.8(4)
C67 C53 C48 120.5(5)
C67 C53 H53 119.7
C48 C53 H53 119.7
C32 C54 C44 119.0(4)
C32 C54 C40 122.4(4)
C44 C54 C40 118.6(4)
C26 C55 C42 121.0(5)
C26 C55 H55 119.5
C42 C55 H55 119.5
C59 C56 C68 118.2(5)
C59 C56 H56 120.9
C68 C56 H56 120.9
C36 C57 C18 118.1(4)
C36 C57 C12 121.6(4)
C18 C57 C12 120.2(4)
C31 C58 C11 119.9(5)
C31 C58 H58 120.1
C11 C58 H58 120.1
C51 C59 C56 121.0(5)
C51 C59 H59 119.5
C56 C59 H59 119.5
C64 C60 C42 120.2(5)
C64 C60 H60 119.9
C42 C60 H60 119.9
C30 C61 H61A 109.5
C30 C61 H61B 109.5
H61A C61 H61B 109.5
C30 C61 H61C 109.5
H61A C61 H61C 109.5
H61B C61 H61C 109.5
C41 C62 H62A 109.5
C41 C62 H62B 109.5
H62A C62 H62B 109.5
C41 C62 H62C 109.5
H62A C62 H62C 109.5
H62B C62 H62C 109.5
C30 C63 H63A 109.5
C30 C63 H63B 109.5
H63A C63 H63B 109.5
C30 C63 H63C 109.5
H63A C63 H63C 109.5
H63B C63 H63C 109.5
C60 C64 C33 122.0(5)
C60 C64 H64 119.0
C33 C64 H64 119.0
C30 C65 H65A 109.5
C30 C65 H65B 109.5
H65A C65 H65B 109.5
C30 C65 H65C 109.5
H65A C65 H65C 109.5
H65B C65 H65C 109.5
C38 C66 H66A 109.5
C38 C66 H66B 109.5
H66A C66 H66B 109.5
C38 C66 H66C 109.5
H66A C66 H66C 109.5
H66B C66 H66C 109.5
C31 C67 C53 119.8(5)
C31 C67 H67 120.1
C53 C67 H67 120.1
C34 C68 C56 121.1(5)
C34 C68 H68 119.5
C56 C68 H68 119.5
C38 C69 H69A 109.5
C38 C69 H69B 109.5
H69A C69 H69B 109.5
C38 C69 H69C 109.5
H69A C69 H69C 109.5
H69B C69 H69C 109.5
C41 C70 H70A 109.5
C41 C70 H70B 109.5
H70A C70 H70B 109.5
C41 C70 H70C 109.5
H70A C70 H70C 109.5
H70B C70 H70C 109.5
C40 C71 H71A 109.5
C40 C71 H71B 109.5
H71A C71 H71B 109.5
C40 C71 H71C 109.5
H71A C71 H71C 109.5
H71B C71 H71C 109.5
C41 C72 H72A 109.5
C41 C72 H72B 109.5
H72A C72 H72B 109.5
C41 C72 H72C 109.5
H72A C72 H72C 109.5
H72B C72 H72C 109.5
C38 C73 H73A 109.5
C38 C73 H73B 109.5
H73A C73 H73B 109.5
C38 C73 H73C 109.5
H73A C73 H73C 109.5
H73B C73 H73C 109.5
C40 C74 H74A 109.5
C40 C74 H74B 109.5
H74A C74 H74B 109.5
C40 C74 H74C 109.5
H74A C74 H74C 109.5
H74B C74 H74C 109.5

loop_
_geom_bond_atom_site_label_1
_geom_bond_atom_site_label_2
_geom_bond_distance
S2 C21 1.708(5)
S2 C22 1.709(5)
S1 C17 1.700(5)
S1 C46 1.716(5)
N1 C8 1.364(6)
N1 C14 1.381(6)
N1 C27 1.479(7)
N4 C15 1.360(6)
N4 C12 1.376(6)
N4 C25 1.471(6)
O1 C43 1.203(6)
N2 C8 1.290(6)
N2 C13 1.410(6)
N3 C15 1.290(6)
N3 C10 1.396(6)
C8 C37 1.452(7)
C9 C21 1.354(7)
C9 C50 1.411(7)
C9 C15 1.465(7)
C10 C12 1.378(7)
C10 C28 1.457(7)
C11 C58 1.370(7)
C11 C48 1.387(7)
C11 H11 0.95
C12 C57 1.465(7)
C13 C14 1.378(7)
C13 C33 1.452(7)
C14 C48 1.470(7)
C16 C52 1.321(7)
C16 C25 1.496(7)
C16 H16 0.95
C17 C37 1.354(7)
C17 C27 1.520(7)
C18 C49 1.386(6)
C18 C57 1.397(7)
C18 H18 0.95
C19 C20 1.322(7)
C19 C44 1.494(7)
C19 C38 1.521(6)
C20 C27 1.486(6)
C20 H20 0.95
C21 C25 1.516(6)
C22 C50 1.335(7)
C22 H22 0.95
O2 C44 1.209(6)
C24 C46 1.331(7)
C24 C37 1.427(7)
C24 H24 0.95
C25 C29 1.487(6)
C26 C55 1.362(7)
C26 C33 1.398(7)
C26 H26 0.95
C27 C32 1.498(6)
C28 C34 1.383(7)
C28 C51 1.404(7)
C29 C39 1.327(7)
C29 H29 0.95
C30 C63 1.516(7)
C30 C65 1.517(7)
C30 C39 1.531(6)
C30 C61 1.535(7)
C31 C58 1.362(7)
C31 C67 1.376(8)
C31 H31 0.95
C32 C54 1.321(7)
C32 H32 0.95
C33 C64 1.388(7)
C34 C68 1.358(8)
C34 H34 0.95
C35 C45 1.377(7)
C35 C36 1.385(7)
C35 H35 0.95
C36 C57 1.388(7)
C36 H36 0.95
C38 C73 1.506(8)
C38 C69 1.514(8)
C38 C66 1.528(7)
C39 C43 1.497(7)
C40 C74 1.510(8)
C40 C47 1.523(7)
C40 C54 1.533(7)
C40 C71 1.533(7)
C41 C72 1.521(8)
C41 C70 1.525(7)
C41 C62 1.527(7)
C41 C52 1.528(7)
C42 C55 1.375(8)
C42 C60 1.387(8)
C42 H42 0.95
C43 C52 1.503(7)
C44 C54 1.494(7)
C45 C49 1.374(7)
C45 H45 0.95
C46 H46 0.95
C47 H47A 0.98
C47 H47B 0.98
C47 H47C 0.98
C48 C53 1.383(7)
C49 H49 0.95
C50 H50 0.95
C51 C59 1.367(8)
C51 H51 0.95
C53 C67 1.380(7)
C53 H53 0.95
C55 H55 0.95
C56 C59 1.384(7)
C56 C68 1.387(8)
C56 H56 0.95
C58 H58 0.95
C59 H59 0.95
C60 C64 1.355(8)
C60 H60 0.95
C61 H61A 0.98
C61 H61B 0.98
C61 H61C 0.98
C62 H62A 0.98
C62 H62B 0.98
C62 H62C 0.98
C63 H63A 0.98
C63 H63B 0.98
C63 H63C 0.98
C64 H64 0.95
C65 H65A 0.98
C65 H65B 0.98
C65 H65C 0.98
C66 H66A 0.98
C66 H66B 0.98
C66 H66C 0.98
C67 H67 0.95
C68 H68 0.95
C69 H69A 0.98
C69 H69B 0.98
C69 H69C 0.98
C70 H70A 0.98
C70 H70B 0.98
C70 H70C 0.98
C71 H71A 0.98
C71 H71B 0.98
C71 H71C 0.98
C72 H72A 0.98
C72 H72B 0.98
C72 H72C 0.98
C73 H73A 0.98
C73 H73B 0.98
C73 H73C 0.98
C74 H74A 0.98
C74 H74B 0.98
C74 H74C 0.98
